data_4505195
loop_
_publ_author_name
'Succaw, Gary L.'
'Weakley, Timothy J. R.'
'Han, Fusan'
'Doxsee, Kenneth M.'

_publ_section_title
;
 Crystal Engineering with Bis(thiourea) Derivatives&#x2020;
;
_journal_issue 6
_journal_name_full 'Crystal Growth &amp; Design'
_journal_page_first 2288
_journal_paper_doi 10.1021/cg050162c
_journal_volume 5
_journal_year 2005
_chemical_formula_sum 'C22 H38 N4 S2'
_chemical_formula_weight 422.69
_space_group_IT_number 88
_symmetry_cell_setting tetragonal
_symmetry_Int_Tables_number 88
_symmetry_space_group_name_Hall '-I 4ad'
_symmetry_space_group_name_H-M 'I 41/a :2'
_audit_creation_date 2002-07-05
_audit_creation_method 'by teXsan v1.8'
_cell_angle_alpha 90
_cell_angle_beta 90
_cell_angle_gamma 90
_cell_formula_units_Z 8
_cell_length_a 16.755(2)
_cell_length_b 16.755(2)
_cell_length_c 18.559(3)
_cell_measurement_reflns_used 25
_cell_measurement_temperature 296
_cell_measurement_theta_max 14.9
_cell_measurement_theta_min 13.5
_cell_volume 5210.1(12)
_computing_cell_refinement 'CAD4/PC (Enraf-Nonius, 1993)'
_computing_data_collection 'CAD4/PC (Enraf-Nonius, 1993)'
_computing_data_reduction 'TEXSAN (Molecular Structure Corp., 1997)'
_computing_publication_material 'TEXSAN (Molecular Structure Corp., 1997)'
_computing_structure_refinement 'TEXSAN (Molecular Structure Corp., 1997)'
_computing_structure_solution 'TEXSAN (Molecular Structure Corp., 1997)'
_diffrn_ambient_temperature 296
_diffrn_measurement_device_type 'Nonius CAD-4 serial diffractometer'
_diffrn_measurement_method \w-2\q
_diffrn_orient_matrix_UB_11 0.05872
_diffrn_orient_matrix_UB_12 0.00184
_diffrn_orient_matrix_UB_13 0.00945
_diffrn_orient_matrix_UB_21 -0.00834
_diffrn_orient_matrix_UB_22 -0.02839
_diffrn_orient_matrix_UB_23 0.04678
_diffrn_orient_matrix_UB_31 0.00657
_diffrn_orient_matrix_UB_32 -0.05245
_diffrn_orient_matrix_UB_33 -0.02499
_diffrn_radiation_detector 'scintillation counter'
_diffrn_radiation_monochromator graphite
_diffrn_radiation_source 'sealed X-ray tube'
_diffrn_radiation_type 'Mo K\a'
_diffrn_radiation_wavelength 0.71073
_diffrn_reflns_av_R_equivalents 0.025
_diffrn_reflns_av_sigmaI/netI 0.090
_diffrn_reflns_limit_h_max 19
_diffrn_reflns_limit_h_min 0
_diffrn_reflns_limit_k_max 19
_diffrn_reflns_limit_k_min 0
_diffrn_reflns_limit_l_max 22
_diffrn_reflns_limit_l_min 0
_diffrn_reflns_number 2537
_diffrn_reflns_reduction_process 'Lp corrections applied'
_diffrn_reflns_theta_max 25.0
_diffrn_reflns_theta_min 1.6
_diffrn_standards_decay_% 0.00
_diffrn_standards_interval_count 300
_diffrn_standards_number 3
_exptl_absorpt_coefficient_mu 0.218
_exptl_absorpt_correction_type none
_exptl_crystal_colour colorless
_exptl_crystal_density_diffrn 1.078
_exptl_crystal_density_meas ?
_exptl_crystal_description block
_exptl_crystal_F_000 1840
_exptl_crystal_size_max 0.48
_exptl_crystal_size_mid 0.47
_exptl_crystal_size_min 0.23
_refine_diff_density_max 0.19
_refine_diff_density_min -0.17
_refine_ls_abs_structure_details 'not applicable'
_refine_ls_extinction_coef 0.0000
_refine_ls_extinction_method none
_refine_ls_goodness_of_fit_all 1.75
_refine_ls_goodness_of_fit_ref 2.66
_refine_ls_hydrogen_treatment noref
_refine_ls_matrix_type full
_refine_ls_number_constraints 0
_refine_ls_number_parameters 133
_refine_ls_number_reflns 2302
_refine_ls_number_restraints 0
_refine_ls_R_factor_all 0.074
_refine_ls_R_factor_gt 0.069
_refine_ls_shift/su_max 0.0190
_refine_ls_shift/su_mean 0.0020
_refine_ls_structure_factor_coef Fsqd
_refine_ls_weighting_details 'w = 4F~o~^2^/[\s^2^(I) + (0.025I)^2^]'
_refine_ls_weighting_scheme calc
_refine_ls_wR_factor_all 0.143
_refine_ls_wR_factor_ref 0.079
_reflns_number_gt 1131
_reflns_number_total 2387
_reflns_threshold_expression I>1.00\s(I)
_cod_data_source_file cg050162csi20050909_024735.cif
_cod_data_source_block GS0702
_cod_depositor_comments
;
The following automatic conversions were performed:

'_exptl_crystal_density_meas' value 'not measured' was changed to '?'
- the value is perceived as not measured.

Automatic conversion script
Id: cif_fix_values 3008 2015-01-20 13:52:24Z robertas 
;
_cod_original_cell_volume 5210.1(10)
_cod_original_sg_symbol_H-M 'I 41/a     '
_cod_original_formula_sum 'C22 H38 N4 S2 '
_cod_database_code 4505195

loop_
_symmetry_equiv_pos_as_xyz
'   +x,   +y,   +z'
1/2+x,1/2+y,1/2+z
'   -x,1/2-y,   +z'
'1/2-x,   -y,1/2+z'
3/4-y,1/4+x,1/4+z
1/4-y,3/4+x,3/4+z
1/4+y,1/4-x,1/4+z
3/4+y,3/4-x,3/4+z
'   -x,   -y,   -z'
1/2-x,1/2-y,1/2-z
'   +x,1/2+y,   -z'
'1/2+x,   +y,1/2-z'
3/4+y,1/4-x,1/4-z
1/4+y,3/4-x,3/4-z
1/4-y,1/4+x,1/4-z
3/4-y,3/4+x,3/4-z

loop_
_atom_site_label
_atom_site_fract_x
_atom_site_fract_y
_atom_site_fract_z
_atom_site_U_iso_or_equiv
_atom_site_occupancy
_atom_site_refinement_flags
_atom_site_adp_type
_atom_site_calc_flag
S 0.26870(5) 0.69148(5) 0.62147(6) 0.1162(4) 1.000 . Uani d
N(1) 0.40213(17) 0.62982(15) 0.5663(2) 0.1058(11) 1.000 . Uani d
N(2) 0.37995(16) 0.60389(17) 0.6838(2) 0.1096(12) 1.000 . Uani d
C(1) 0.5000 0.7500 0.3444(3) 0.133(3) 0.500 ST Uani d
C(2) 0.4473(2) 0.7032(2) 0.3834(3) 0.1244(17) 1.000 . Uani d
C(3) 0.4460(2) 0.70311(18) 0.4570(2) 0.0972(14) 1.000 . Uani d
C(4) 0.5000 0.7500 0.4942(3) 0.0935(17) 0.500 ST Uani d
C(5) 0.3835(2) 0.6533(2) 0.4940(2) 0.1116(15) 1.000 . Uani d
C(6) 0.3544(2) 0.63885(18) 0.6237(3) 0.0973(13) 1.000 . Uani d
C(7) 0.3394(2) 0.6054(3) 0.7526(3) 0.1369(18) 1.000 . Uani d
C(8) 0.3742(3) 0.5375(4) 0.8000(3) 0.183(3) 1.000 . Uani d
C(9) 0.3371(4) 0.5329(4) 0.8659(4) 0.238(4) 1.000 . Uani d
C(10) 0.3811(10) 0.4710(8) 0.9188(7) 0.420(9) 1.000 . Uani d
C(11) 0.3386(11) 0.4218(13) 0.9258(15) 0.789(16) 1.000 . Uani d
C(12) 0.5000 0.7500 0.2614(5) 0.217(6) 0.500 ST Uani d
C(13) 0.4738(11) 0.8104(9) 0.2309(7) 0.242(8) 0.500 . Uani d
H(1) 0.4527 0.6058 0.5743 0.127 1.000 . Uiso c
H(2) 0.4290 0.5755 0.6813 0.132 1.000 . Uiso c
H(3) 0.4109 0.6699 0.3581 0.149 1.000 . Uiso c
H(5) 0.5000 0.7500 0.5453 0.112 0.500 S Uiso d
H(6) 0.3757 0.6063 0.4663 0.134 1.000 . Uiso c
H(7) 0.3353 0.6832 0.4951 0.134 1.000 . Uiso c
H(8) 0.3479 0.6555 0.7754 0.164 1.000 . Uiso c
H(9) 0.2839 0.5972 0.7457 0.164 1.000 . Uiso c
H(10) 0.3675 0.4882 0.7756 0.220 1.000 . Uiso c
H(11) 0.4295 0.5472 0.8074 0.220 1.000 . Uiso c
H(12) 0.3374 0.5843 0.8875 0.286 1.000 . Uiso c
H(13) 0.2835 0.5160 0.8589 0.286 1.000 . Uiso c
H(14) 0.4293 0.4523 0.8978 0.504 1.000 . Uiso c
H(15) 0.3925 0.4955 0.9638 0.504 1.000 . Uiso c
H(16) 0.2907 0.4415 0.9466 0.946 1.000 . Uiso c
H(17) 0.3272 0.3985 0.8803 0.946 1.000 . Uiso c
H(18) 0.3612 0.3826 0.9567 0.946 1.000 . Uiso c
H(19) 0.5536 0.7428 0.2460 0.260 0.500 . Uiso d
H(20) 0.4686 0.7060 0.2460 0.260 0.500 . Uiso d
H(21) 0.4626 0.8503 0.2659 0.290 0.500 . Uiso d
H(22) 0.5125 0.8299 0.1979 0.290 0.500 . Uiso d
H(23) 0.4262 0.7973 0.2057 0.290 0.500 . Uiso d

loop_
_atom_site_aniso_label
_atom_site_aniso_U_11
_atom_site_aniso_U_22
_atom_site_aniso_U_33
_atom_site_aniso_U_12
_atom_site_aniso_U_13
_atom_site_aniso_U_23
S 0.0901(7) 0.1072(7) 0.1513(10) 0.0011(5) 0.0121(7) 0.0133(7)
N(1) 0.095(2) 0.097(2) 0.126(3) -0.004(2) 0.015(2) 0.012(2)
N(2) 0.093(2) 0.110(2) 0.126(3) -0.001(2) 0.016(2) 0.017(2)
C(1) 0.176(6) 0.130(5) 0.094(5) -0.042(5) 0.0000 0.0000
C(2) 0.156(4) 0.111(3) 0.105(4) -0.036(3) -0.004(3) -0.008(3)
C(3) 0.111(3) 0.075(2) 0.106(3) -0.014(2) 0.006(3) -0.005(2)
C(4) 0.099(4) 0.080(3) 0.101(4) -0.001(3) 0.0000 0.0000
C(5) 0.119(3) 0.099(3) 0.117(3) -0.014(2) 0.009(3) -0.009(3)
C(6) 0.092(3) 0.079(2) 0.120(3) -0.020(2) 0.007(3) 0.006(3)
C(7) 0.118(3) 0.156(4) 0.137(4) 0.003(3) 0.010(3) 0.035(3)
C(8) 0.146(4) 0.284(7) 0.120(4) 0.001(4) 0.028(3) 0.029(5)
C(9) 0.232(7) 0.256(7) 0.227(7) 0.030(5) 0.044(6) 0.059(6)
C(10) 0.60(3) 0.374(14) 0.283(11) 0.208(16) 0.147(13) 0.192(10)
C(11) 0.352(15) 0.77(4) 1.24(4) 0.24(2) 0.250(19) 0.77(3)
C(12) 0.367(17) 0.181(10) 0.103(9) -0.120(11) 0.0000 0.0000
C(13) 0.334(17) 0.272(19) 0.120(10) 0.014(15) -0.001(10) 0.043(9)

loop_
_atom_type_symbol
_atom_type_oxidation_number
_atom_type_number_in_cell
_atom_type_scat_dispersion_real
_atom_type_scat_dispersion_imag
_atom_type_scat_source
C 0 176 0.002 0.002
;International Tables for Crystallography
(1992, Vol. C, Tables 4.2.6.8 and 6.1.1.1)
;
H 0 304 0.000 0.000
;International Tables for Crystallography
(1992, Vol. C, Table 6.1.1.2)
;
N 0 32 0.004 0.003
;International Tables for Crystallography
(1992, Vol. C, Tables 4.2.6.8 and 6.1.1.1)
;
S 0 16 0.110 0.124
;International Tables for Crystallography
(1992, Vol. C, Tables 4.2.6.8 and 6.1.1.1)
;

loop_
_geom_angle_atom_site_label_1
_geom_angle_atom_site_label_2
_geom_angle_atom_site_label_3
_geom_angle
_geom_angle_site_symmetry_1
_geom_angle_site_symmetry_3
_geom_angle_publ_flag
C(5) N(1) C(6) 125.6(3) . . yes
C(5) N(1) H(1) 117.2 . . no
C(6) N(1) H(1) 117.2 . . no
C(6) N(2) C(7) 125.5(3) . . yes
C(6) N(2) H(2) 117.3 . . no
C(7) N(2) H(2) 117.2 . . no
C(2) C(1) C(2) 117.1(5) . 2_665 yes
C(2) C(1) C(12) 121.5(3) . . yes
C(2) C(1) C(12) 121.5(3) 2_665 . yes
C(1) C(2) C(3) 122.2(4) . . yes
C(1) C(2) H(3) 118.9 . . no
C(3) C(2) H(3) 118.9 . . no
C(2) C(3) C(4) 119.2(4) . . yes
C(2) C(3) C(5) 117.9(4) . . yes
C(4) C(3) C(5) 122.8(4) . . yes
C(3) C(4) C(3) 120.1(5) . 2_665 yes
C(3) C(4) H(5) 119.9 . . no
C(3) C(4) H(5) 119.9 2_665 . no
N(1) C(5) C(3) 115.3(3) . . yes
N(1) C(5) H(6) 108.0 . . no
N(1) C(5) H(7) 108.0 . . no
C(3) C(5) H(6) 108.0 . . no
C(3) C(5) H(7) 108.0 . . no
H(6) C(5) H(7) 109.5 . . no
S C(6) N(1) 123.2(3) . . yes
S C(6) N(2) 121.7(3) . . yes
N(1) C(6) N(2) 115.1(3) . . yes
N(2) C(7) C(8) 108.2(4) . . yes
N(2) C(7) H(8) 109.8 . . no
N(2) C(7) H(9) 109.8 . . no
C(8) C(7) H(8) 109.8 . . no
C(8) C(7) H(9) 109.8 . . no
H(8) C(7) H(9) 109.5 . . no
C(7) C(8) C(9) 112.1(5) . . yes
C(7) C(8) H(10) 108.8 . . no
C(7) C(8) H(11) 108.8 . . no
C(9) C(8) H(10) 108.8 . . no
C(9) C(8) H(11) 108.8 . . no
H(10) C(8) H(11) 109.5 . . no
C(8) C(9) C(10) 111.9(7) . . yes
C(8) C(9) H(12) 108.9 . . no
C(8) C(9) H(13) 108.9 . . no
C(10) C(9) H(12) 108.9 . . no
C(10) C(9) H(13) 108.9 . . no
H(12) C(9) H(13) 109.5 . . no
C(9) C(10) C(11) 105.1(20) . . yes
C(9) C(10) H(14) 110.6 . . no
C(9) C(10) H(15) 110.5 . . no
C(11) C(10) H(14) 110.6 . . no
C(11) C(10) H(15) 110.5 . . no
H(14) C(10) H(15) 109.5 . . no
C(10) C(11) H(16) 109.5 . . no
C(10) C(11) H(17) 109.5 . . no
C(10) C(11) H(18) 109.4 . . no
H(16) C(11) H(17) 109.5 . . no
H(16) C(11) H(18) 109.5 . . no
H(17) C(11) H(18) 109.5 . . no
C(1) C(12) C(13) 117.1(9) . . yes
C(1) C(12) C(13) 117.1(9) . 2_665 yes
C(1) C(12) H(19) 107.5 . . no
C(1) C(12) H(19) 107.5 . 2_665 no
C(1) C(12) H(20) 107.5 . . no
C(1) C(12) H(20) 107.5 . 2_665 no
C(13) C(12) C(13) 125.7(19) . 2_665 yes
C(13) C(12) H(19) 107.5 . . no
C(13) C(12) H(19) 54.8 . 2_665 no
C(13) C(12) H(20) 107.5 . . no
C(13) C(12) H(20) 54.8 . 2_665 no
C(13) C(12) H(19) 54.8 2_665 . no
C(13) C(12) H(19) 107.5 2_665 2_665 no
C(13) C(12) H(20) 54.8 2_665 . no
C(13) C(12) H(20) 107.5 2_665 2_665 no
H(19) C(12) H(19) 145.0 . 2_665 no
H(19) C(12) H(20) 109.5 . . no
H(19) C(12) H(20) 59.0 . 2_665 no
H(19) C(12) H(20) 59.0 2_665 . no
H(19) C(12) H(20) 109.5 2_665 2_665 no
H(20) C(12) H(20) 144.9 . 2_665 no
C(12) C(13) H(19) 48.3 . 2_665 no
C(12) C(13) H(20) 48.3 . 2_665 no
C(12) C(13) H(21) 109.5 . . no
C(12) C(13) H(22) 109.5 . . no
C(12) C(13) H(23) 109.5 . . no
H(19) C(13) H(20) 96.4 2_665 2_665 no
H(19) C(13) H(21) 109.4 2_665 . no
H(19) C(13) H(22) 140.2 2_665 . no
H(19) C(13) H(23) 64.2 2_665 . no
H(20) C(13) H(21) 100.7 2_665 . no
H(20) C(13) H(22) 68.4 2_665 . no
H(20) C(13) H(23) 148.1 2_665 . no
H(21) C(13) H(22) 109.5 . . no
H(21) C(13) H(23) 109.4 . . no
H(22) C(13) H(23) 109.5 . . no

loop_
_geom_bond_atom_site_label_1
_geom_bond_atom_site_label_2
_geom_bond_distance
_geom_bond_site_symmetry_2
_geom_bond_publ_flag
S C(6) 1.685(4) . yes
N(1) C(5) 1.433(4) . yes
N(1) C(6) 1.341(4) . yes
N(1) H(1) 0.95 . no
N(2) C(6) 1.330(4) . yes
N(2) C(7) 1.446(5) . yes
N(2) H(2) 0.95 . no
C(1) C(2) 1.385(4) . yes
C(1) C(2) 1.385(4) 2_665 yes
C(1) C(12) 1.541(10) . yes
C(2) C(3) 1.366(5) . yes
C(2) H(3) 0.95 . no
C(3) C(4) 1.383(4) . yes
C(3) C(5) 1.506(5) . yes
C(4) H(5) 0.95 . no
C(5) H(6) 0.95 . no
C(5) H(7) 0.95 . no
C(7) C(8) 1.552(6) . yes
C(7) H(8) 0.95 . no
C(7) H(9) 0.95 . no
C(8) C(9) 1.373(6) . yes
C(8) H(10) 0.95 . no
C(8) H(11) 0.95 . no
C(9) C(10) 1.608(13) . yes
C(9) H(12) 0.95 . no
C(9) H(13) 0.95 . no
C(10) C(11) 1.10(3) . yes
C(10) H(14) 0.95 . no
C(10) H(15) 0.95 . no
C(11) H(16) 0.95 . no
C(11) H(17) 0.95 . no
C(11) H(18) 0.95 . no
C(12) C(13) 1.239(12) . yes
C(12) C(13) 1.239(12) 2_665 yes
C(12) H(19) 0.95 . no
C(12) H(19) 0.95 2_665 no
C(12) H(20) 0.95 . no
C(12) H(20) 0.95 2_665 no
C(13) H(19) 1.04 2_665 no
C(13) H(20) 1.04 2_665 no
C(13) H(21) 0.95 . no
C(13) H(22) 0.95 . no
C(13) H(23) 0.95 . no

loop_
_geom_contact_atom_site_label_1
_geom_contact_atom_site_label_2
_geom_contact_distance
_geom_contact_site_symmetry_2
_geom_contact_publ_flag
S N(1) 3.415(3) 7_466 no
S N(2) 3.470(3) 7_466 no
N(2) C(4) 3.439(3) 7_466 no

loop_
_geom_torsion_atom_site_label_1
_geom_torsion_atom_site_label_2
_geom_torsion_atom_site_label_3
_geom_torsion_atom_site_label_4
_geom_torsion_site_symmetry_2
_geom_torsion_site_symmetry_3
_geom_torsion_site_symmetry_4
_geom_torsion
_geom_torsion_publ_flag
S C(6) N(1) C(5) . . . -8.8(5) no
S C(6) N(2) C(7) . . . 0.5(5) no
N(1) C(5) C(3) C(2) . . . 156.5(3) no
N(1) C(5) C(3) C(4) . . . -25.3(5) no
N(1) C(6) N(2) C(7) . . . 179.6(3) no
N(2) C(6) N(1) C(5) . . . 172.1(3) no
N(2) C(7) C(8) C(9) . . . -178.0(5) no
C(1) C(2) C(3) C(4) . . . -1.4(5) no
C(1) C(2) C(3) C(5) . . . 176.8(3) no
C(1) C(2) C(3) C(4) 2_665 2_665 . -1.4(5) no
C(1) C(2) C(3) C(5) 2_665 2_665 2_665 176.8(3) no
C(2) C(1) C(2) C(3) . 2_665 2_665 0.7(3) no
C(2) C(1) C(12) C(13) . . . 108.2(10) no
C(2) C(1) C(12) C(13) . . 2_665 -71.8(10) no
C(2) C(3) C(4) C(3) . . 2_665 0.7(3) no
C(3) C(2) C(1) C(12) . . . -179.3(3) no
C(3) C(4) C(3) C(5) . 2_665 2_665 -177.4(4) no
C(3) C(5) N(1) C(6) . . . 129.4(3) no
C(6) N(2) C(7) C(8) . . . 162.6(4) no
C(7) C(8) C(9) C(10) . . . -172.1(8) no
C(8) C(9) C(10) C(11) . . . -112.6(21) no
